data_2234239
loop_
_publ_author_name
'Choi, Hong Dae'
'Seo, Pil Ja'
'Lee, Uk'

_publ_section_title
;
 2-Methyl-1-(4-methylphenylsulfonyl)naphtho[2,1-<i>b</i>]furan
;
_journal_coeditor_code HB6696
_journal_issue 4
_journal_name_full 'Acta Crystallographica Section E'
_journal_page_first o1193
_journal_paper_doi 10.1107/S1600536812012159
_journal_volume 68
_journal_year 2012
_chemical_formula_iupac 'C20 H16 O3 S'
_chemical_formula_moiety 'C20 H16 O3 S'
_chemical_formula_sum 'C20 H16 O3 S'
_chemical_formula_weight 336.39
_chemical_name_systematic
;
2-Methyl-1-(4-methylphenylsulfonyl)naphtho[2,1-<i>b</i>]furan
;
_space_group_IT_number 14
_symmetry_cell_setting monoclinic
_symmetry_space_group_name_Hall '-P 2yn'
_symmetry_space_group_name_H-M 'P 1 21/n 1'
_atom_sites_solution_hydrogens difmap
_atom_sites_solution_primary direct
_atom_sites_solution_secondary difmap
_cell_angle_alpha 90.00
_cell_angle_beta 96.7950(10)
_cell_angle_gamma 90.00
_cell_formula_units_Z 4
_cell_length_a 8.6628(2)
_cell_length_b 6.36690(10)
_cell_length_c 28.9119(6)
_cell_measurement_reflns_used 5369
_cell_measurement_temperature 173(2)
_cell_measurement_theta_max 28.24
_cell_measurement_theta_min 2.39
_cell_volume 1583.44(6)
_computing_cell_refinement '<i>SAINT</i> (Bruker, 2009)'
_computing_data_collection '<i>APEX2</i> (Bruker, 2009)'
_computing_data_reduction '<i>SAINT</i> (Bruker, 2009)'
_computing_molecular_graphics '<i>ORTEP-3</i> (Farrugia, 1997) and <i>DIAMOND</i> (Brandenburg, 1998)'
_computing_publication_material '<i>SHELXL97</i> (Sheldrick, 2008)'
_computing_structure_refinement '<i>SHELXL97</i> (Sheldrick, 2008)'
_computing_structure_solution '<i>SHELXS97</i> (Sheldrick, 2008)'
_diffrn_ambient_temperature 173(2)
_diffrn_detector_area_resol_mean 10.0
_diffrn_measured_fraction_theta_full 0.999
_diffrn_measured_fraction_theta_max 0.999
_diffrn_measurement_device_type 'Bruker SMART APEXII CCD'
_diffrn_measurement_method '\f and \w scans'
_diffrn_radiation_monochromator 'graphite multilayer'
_diffrn_radiation_source 'rotating anode'
_diffrn_radiation_type MoK\a
_diffrn_radiation_wavelength 0.71073
_diffrn_reflns_av_R_equivalents 0.0290
_diffrn_reflns_av_sigmaI/netI 0.0263
_diffrn_reflns_limit_h_max 11
_diffrn_reflns_limit_h_min -11
_diffrn_reflns_limit_k_max 8
_diffrn_reflns_limit_k_min -8
_diffrn_reflns_limit_l_max 36
_diffrn_reflns_limit_l_min -38
_diffrn_reflns_number 14714
_diffrn_reflns_theta_full 28.31
_diffrn_reflns_theta_max 28.31
_diffrn_reflns_theta_min 1.42
_diffrn_standards_number 0
_exptl_absorpt_coefficient_mu 0.220
_exptl_absorpt_correction_T_max 0.7457
_exptl_absorpt_correction_T_min 0.6761
_exptl_absorpt_correction_type multi-scan
_exptl_absorpt_process_details '(<i>SADABS</i>; Bruker, 2009)'
_exptl_crystal_colour colourless
_exptl_crystal_density_diffrn 1.411
_exptl_crystal_density_method 'not measured'
_exptl_crystal_description block
_exptl_crystal_F_000 704
_exptl_crystal_size_max 0.35
_exptl_crystal_size_mid 0.32
_exptl_crystal_size_min 0.28
_refine_diff_density_max 0.322
_refine_diff_density_min -0.491
_refine_ls_extinction_method none
_refine_ls_goodness_of_fit_ref 1.042
_refine_ls_hydrogen_treatment constr
_refine_ls_matrix_type full
_refine_ls_number_parameters 219
_refine_ls_number_reflns 3958
_refine_ls_number_restraints 0
_refine_ls_restrained_S_all 1.042
_refine_ls_R_factor_all 0.0478
_refine_ls_R_factor_gt 0.0402
_refine_ls_shift/su_max 0.000
_refine_ls_shift/su_mean 0.000
_refine_ls_structure_factor_coef Fsqd
_refine_ls_weighting_details 'calc w=1/[\s^2^(Fo^2^)+(0.0592P)^2^+0.6896P] where P=(Fo^2^+2Fc^2^)/3'
_refine_ls_weighting_scheme calc
_refine_ls_wR_factor_gt 0.1066
_refine_ls_wR_factor_ref 0.1128
_reflns_number_gt 3363
_reflns_number_total 3958
_reflns_threshold_expression I>2\s(I)
_cod_data_source_file hb6696.cif
_cod_data_source_block I
_cod_original_sg_symbol_H-M 'P 21/n'
_cod_database_code 2234239
_cod_database_fobs_code 2234239

loop_
_symmetry_equiv_pos_as_xyz
'x, y, z'
'-x+1/2, y+1/2, -z+1/2'
'-x, -y, -z'
'x-1/2, -y-1/2, z-1/2'

loop_
_atom_site_type_symbol
_atom_site_label
_atom_site_fract_x
_atom_site_fract_y
_atom_site_fract_z
_atom_site_U_iso_or_equiv
_atom_site_adp_type
_atom_site_calc_flag
_atom_site_refinement_flags
_atom_site_occupancy
_atom_site_symmetry_multiplicity
S S1 0.27965(4) 0.47230(6) 0.122492(12) 0.02209(11) Uani d . 1 2
O O1 0.53486(13) 0.23737(18) 0.03339(4) 0.0289(3) Uani d . 1 2
O O2 0.14170(12) 0.35873(19) 0.10517(4) 0.0307(3) Uani d . 1 2
O O3 0.26753(12) 0.69453(18) 0.12988(4) 0.0298(3) Uani d . 1 2
C C1 0.41907(16) 0.4236(2) 0.08492(5) 0.0219(3) Uani d . 1 2
C C2 0.56531(16) 0.5295(2) 0.07891(5) 0.0213(3) Uani d . 1 2
C C3 0.65037(16) 0.7128(2) 0.09593(5) 0.0218(3) Uani d . 1 2
C C4 0.60027(17) 0.8614(2) 0.12726(5) 0.0247(3) Uani d . 1 2
H H4 0.5033 0.8415 0.1389 0.030 Uiso calc R 1 2
C C5 0.68864(19) 1.0335(3) 0.14119(6) 0.0295(3) Uani d . 1 2
H H5 0.6519 1.1313 0.1622 0.035 Uiso calc R 1 2
C C6 0.83300(19) 1.0672(3) 0.12478(6) 0.0332(4) Uani d . 1 2
H H6 0.8936 1.1870 0.1345 0.040 Uiso calc R 1 2
C C7 0.88506(18) 0.9260(3) 0.09476(6) 0.0316(4) Uani d . 1 2
H H7 0.9831 0.9485 0.0840 0.038 Uiso calc R 1 2
C C8 0.79719(16) 0.7470(2) 0.07925(5) 0.0254(3) Uani d . 1 2
C C9 0.85486(18) 0.6061(3) 0.04712(6) 0.0305(3) Uani d . 1 2
H H9 0.9540 0.6316 0.0373 0.037 Uiso calc R 1 2
C C10 0.77213(19) 0.4364(3) 0.03018(6) 0.0308(3) Uani d . 1 2
H H10 0.8093 0.3442 0.0082 0.037 Uiso calc R 1 2
C C11 0.62874(18) 0.4049(2) 0.04693(5) 0.0251(3) Uani d . 1 2
C C12 0.40872(18) 0.2496(2) 0.05693(5) 0.0260(3) Uani d . 1 2
C C13 0.2966(2) 0.0750(3) 0.04686(6) 0.0349(4) Uani d . 1 2
H H13A 0.3285 -0.0119 0.0217 0.052 Uiso calc R 1 2
H H13B 0.1927 0.1325 0.0374 0.052 Uiso calc R 1 2
H H13C 0.2943 -0.0110 0.0749 0.052 Uiso calc R 1 2
C C14 0.35605(16) 0.3550(2) 0.17546(5) 0.0218(3) Uani d . 1 2
C C15 0.46746(18) 0.4594(3) 0.20557(5) 0.0279(3) Uani d . 1 2
H H15 0.4992 0.5975 0.1985 0.033 Uiso calc R 1 2
C C16 0.53175(19) 0.3600(3) 0.24596(5) 0.0320(4) Uani d . 1 2
H H16 0.6078 0.4310 0.2666 0.038 Uiso calc R 1 2
C C17 0.48649(18) 0.1574(3) 0.25668(5) 0.0298(3) Uani d . 1 2
C C18 0.37223(19) 0.0579(3) 0.22656(6) 0.0291(3) Uani d . 1 2
H H18 0.3380 -0.0784 0.2340 0.035 Uiso calc R 1 2
C C19 0.30745(17) 0.1542(2) 0.18583(5) 0.0253(3) Uani d . 1 2
H H19 0.2308 0.0838 0.1652 0.030 Uiso calc R 1 2
C C20 0.5594(2) 0.0488(3) 0.30016(6) 0.0441(5) Uani d . 1 2
H H20A 0.5242 0.1161 0.3275 0.066 Uiso calc R 1 2
H H20B 0.6729 0.0591 0.3020 0.066 Uiso calc R 1 2
H H20C 0.5287 -0.0994 0.2992 0.066 Uiso calc R 1 2

loop_
_atom_site_aniso_label
_atom_site_aniso_U_11
_atom_site_aniso_U_22
_atom_site_aniso_U_33
_atom_site_aniso_U_12
_atom_site_aniso_U_13
_atom_site_aniso_U_23
S1 0.01901(17) 0.0225(2) 0.02499(19) -0.00027(13) 0.00374(13) 0.00294(13)
O1 0.0367(6) 0.0263(6) 0.0254(5) -0.0045(5) 0.0102(4) -0.0036(4)
O2 0.0212(5) 0.0360(7) 0.0345(6) -0.0048(5) 0.0009(4) 0.0022(5)
O3 0.0270(5) 0.0233(6) 0.0403(6) 0.0038(4) 0.0093(5) 0.0044(5)
C1 0.0227(6) 0.0237(7) 0.0195(6) -0.0006(5) 0.0028(5) 0.0026(5)
C2 0.0217(6) 0.0232(7) 0.0193(6) 0.0012(5) 0.0031(5) 0.0034(5)
C3 0.0210(6) 0.0231(7) 0.0210(6) 0.0007(5) 0.0014(5) 0.0047(5)
C4 0.0240(7) 0.0236(7) 0.0266(7) 0.0005(6) 0.0037(5) 0.0011(6)
C5 0.0308(8) 0.0261(8) 0.0313(8) -0.0006(6) 0.0030(6) -0.0022(6)
C6 0.0299(8) 0.0312(9) 0.0375(9) -0.0099(7) 0.0004(6) -0.0011(7)
C7 0.0241(7) 0.0358(9) 0.0352(8) -0.0076(6) 0.0048(6) 0.0033(7)
C8 0.0220(6) 0.0291(8) 0.0249(7) -0.0004(6) 0.0026(5) 0.0041(6)
C9 0.0257(7) 0.0366(9) 0.0309(8) 0.0011(7) 0.0108(6) 0.0043(7)
C10 0.0331(8) 0.0327(9) 0.0286(8) 0.0022(7) 0.0124(6) 0.0000(6)
C11 0.0301(7) 0.0234(7) 0.0225(7) -0.0016(6) 0.0056(6) 0.0014(6)
C12 0.0316(7) 0.0256(8) 0.0210(7) -0.0037(6) 0.0042(5) 0.0015(6)
C13 0.0430(9) 0.0297(9) 0.0326(8) -0.0117(7) 0.0066(7) -0.0041(7)
C14 0.0233(6) 0.0215(7) 0.0216(6) 0.0020(5) 0.0061(5) 0.0003(5)
C15 0.0312(7) 0.0259(8) 0.0268(7) -0.0050(6) 0.0048(6) -0.0002(6)
C16 0.0334(8) 0.0370(9) 0.0250(7) -0.0034(7) 0.0007(6) -0.0018(7)
C17 0.0316(8) 0.0362(9) 0.0227(7) 0.0050(7) 0.0080(6) 0.0045(6)
C18 0.0339(8) 0.0253(8) 0.0297(8) 0.0003(6) 0.0097(6) 0.0033(6)
C19 0.0274(7) 0.0231(7) 0.0262(7) -0.0024(6) 0.0069(6) 0.0000(6)
C20 0.0469(10) 0.0543(12) 0.0306(9) 0.0023(9) 0.0021(8) 0.0138(8)

loop_
_atom_type_symbol
_atom_type_description
_atom_type_scat_dispersion_real
_atom_type_scat_dispersion_imag
_atom_type_scat_source
C C 0.0033 0.0016 'International Tables Vol C Tables 4.2.6.8 and 6.1.1.4'
H H 0.0000 0.0000 'International Tables Vol C Tables 4.2.6.8 and 6.1.1.4'
O O 0.0106 0.0060 'International Tables Vol C Tables 4.2.6.8 and 6.1.1.4'
S S 0.1246 0.1234 'International Tables Vol C Tables 4.2.6.8 and 6.1.1.4'

loop_
_geom_angle_atom_site_label_1
_geom_angle_atom_site_label_2
_geom_angle_atom_site_label_3
_geom_angle
O2 S1 O3 118.39(7)
O2 S1 C1 107.60(7)
O3 S1 C1 109.60(7)
O2 S1 C14 107.55(7)
O3 S1 C14 108.36(7)
C1 S1 C14 104.45(7)
C12 O1 C11 107.34(11)
C12 C1 C2 107.44(13)
C12 C1 S1 120.67(11)
C2 C1 S1 131.67(11)
C11 C2 C3 117.89(13)
C11 C2 C1 103.51(13)
C3 C2 C1 138.60(13)
C4 C3 C8 117.86(13)
C4 C3 C2 125.43(13)
C8 C3 C2 116.70(13)
C5 C4 C3 121.38(14)
C5 C4 H4 119.3
C3 C4 H4 119.3
C4 C5 C6 120.75(15)
C4 C5 H5 119.6
C6 C5 H5 119.6
C7 C6 C5 119.30(15)
C7 C6 H6 120.4
C5 C6 H6 120.4
C6 C7 C8 121.82(15)
C6 C7 H7 119.1
C8 C7 H7 119.1
C7 C8 C9 119.84(14)
C7 C8 C3 118.89(14)
C9 C8 C3 121.26(14)
C10 C9 C8 121.78(14)
C10 C9 H9 119.1
C8 C9 H9 119.1
C9 C10 C11 116.24(15)
C9 C10 H10 121.9
C11 C10 H10 121.9
O1 C11 C2 111.64(13)
O1 C11 C10 122.26(14)
C2 C11 C10 126.08(15)
O1 C12 C1 110.07(13)
O1 C12 C13 113.98(13)
C1 C12 C13 135.95(15)
C12 C13 H13A 109.5
C12 C13 H13B 109.5
H13A C13 H13B 109.5
C12 C13 H13C 109.5
H13A C13 H13C 109.5
H13B C13 H13C 109.5
C19 C14 C15 120.70(14)
C19 C14 S1 119.04(11)
C15 C14 S1 120.22(12)
C16 C15 C14 119.28(15)
C16 C15 H15 120.4
C14 C15 H15 120.4
C15 C16 C17 120.97(15)
C15 C16 H16 119.5
C17 C16 H16 119.5
C18 C17 C16 118.70(14)
C18 C17 C20 120.71(16)
C16 C17 C20 120.59(16)
C19 C18 C17 121.13(15)
C19 C18 H18 119.4
C17 C18 H18 119.4
C18 C19 C14 119.19(14)
C18 C19 H19 120.4
C14 C19 H19 120.4
C17 C20 H20A 109.5
C17 C20 H20B 109.5
H20A C20 H20B 109.5
C17 C20 H20C 109.5
H20A C20 H20C 109.5
H20B C20 H20C 109.5

loop_
_geom_bond_atom_site_label_1
_geom_bond_atom_site_label_2
_geom_bond_distance
S1 O2 1.4354(11)
S1 O3 1.4366(12)
S1 C1 1.7450(15)
S1 C14 1.7611(15)
O1 C12 1.3562(18)
O1 C11 1.3700(18)
C1 C12 1.369(2)
C1 C2 1.4632(19)
C2 C11 1.381(2)
C2 C3 1.436(2)
C3 C4 1.413(2)
C3 C8 1.4293(19)
C4 C5 1.370(2)
C4 H4 0.9500
C5 C6 1.405(2)
C5 H5 0.9500
C6 C7 1.363(2)
C6 H6 0.9500
C7 C8 1.414(2)
C7 H7 0.9500
C8 C9 1.424(2)
C9 C10 1.355(2)
C9 H9 0.9500
C10 C11 1.400(2)
C10 H10 0.9500
C12 C13 1.483(2)
C13 H13A 0.9800
C13 H13B 0.9800
C13 H13C 0.9800
C14 C19 1.390(2)
C14 C15 1.390(2)
C15 C16 1.386(2)
C15 H15 0.9500
C16 C17 1.394(2)
C16 H16 0.9500
C17 C18 1.391(2)
C17 C20 1.506(2)
C18 C19 1.386(2)
C18 H18 0.9500
C19 H19 0.9500
C20 H20A 0.9800
C20 H20B 0.9800
C20 H20C 0.9800

loop_
_geom_hbond_atom_site_label_D
_geom_hbond_atom_site_label_H
_geom_hbond_atom_site_label_A
_geom_hbond_site_symmetry_A
_geom_hbond_distance_DH
_geom_hbond_distance_HA
_geom_hbond_distance_DA
_geom_hbond_angle_DHA
C13 H13A O1 3_655 0.98 2.54 3.503(2) 168
C13 H13C O3 1_545 0.98 2.49 3.440(2) 164
C5 H5 Cg 1_565 0.95 2.80 3.648(2) 149

loop_
_geom_torsion_atom_site_label_1
_geom_torsion_atom_site_label_2
_geom_torsion_atom_site_label_3
_geom_torsion_atom_site_label_4
_geom_torsion
O2 S1 C1 C12 -21.68(14)
O3 S1 C1 C12 -151.66(12)
C14 S1 C1 C12 92.43(13)
O2 S1 C1 C2 164.56(13)
O3 S1 C1 C2 34.58(16)
C14 S1 C1 C2 -81.34(15)
C12 C1 C2 C11 0.24(16)
S1 C1 C2 C11 174.62(12)
C12 C1 C2 C3 179.65(17)
S1 C1 C2 C3 -6.0(3)
C11 C2 C3 C4 177.50(14)
C1 C2 C3 C4 -1.8(3)
C11 C2 C3 C8 -2.0(2)
C1 C2 C3 C8 178.65(16)
C8 C3 C4 C5 0.3(2)
C2 C3 C4 C5 -179.20(14)
C3 C4 C5 C6 -0.3(2)
C4 C5 C6 C7 -0.1(3)
C5 C6 C7 C8 0.6(3)
C6 C7 C8 C9 178.71(15)
C6 C7 C8 C3 -0.6(2)
C4 C3 C8 C7 0.1(2)
C2 C3 C8 C7 179.66(13)
C4 C3 C8 C9 -179.15(14)
C2 C3 C8 C9 0.4(2)
C7 C8 C9 C10 -177.80(16)
C3 C8 C9 C10 1.5(2)
C8 C9 C10 C11 -1.5(2)
C12 O1 C11 C2 -0.60(17)
C12 O1 C11 C10 178.08(15)
C3 C2 C11 O1 -179.34(12)
C1 C2 C11 O1 0.22(16)
C3 C2 C11 C10 2.0(2)
C1 C2 C11 C10 -178.40(15)
C9 C10 C11 O1 -178.71(15)
C9 C10 C11 C2 -0.2(2)
C11 O1 C12 C1 0.76(16)
C11 O1 C12 C13 -178.63(13)
C2 C1 C12 O1 -0.62(17)
S1 C1 C12 O1 -175.75(10)
C2 C1 C12 C13 178.57(17)
S1 C1 C12 C13 3.4(3)
O2 S1 C14 C19 17.39(14)
O3 S1 C14 C19 146.47(11)
C1 S1 C14 C19 -96.75(12)
O2 S1 C14 C15 -164.89(12)
O3 S1 C14 C15 -35.81(14)
C1 S1 C14 C15 80.97(13)
C19 C14 C15 C16 0.9(2)
S1 C14 C15 C16 -176.78(12)
C14 C15 C16 C17 0.1(2)
C15 C16 C17 C18 -1.6(2)
C15 C16 C17 C20 178.72(16)
C16 C17 C18 C19 2.1(2)
C20 C17 C18 C19 -178.24(15)
C17 C18 C19 C14 -1.1(2)
C15 C14 C19 C18 -0.4(2)
S1 C14 C19 C18 177.28(11)

loop_
_cod_related_entry_id
_cod_related_entry_database
_cod_related_entry_code
1 ChemSpider 30657603
